data_4310562
loop_
_publ_author_name
'Peter B. Hitchcock'
'Alexander G. Hulkes'
'Michael F. Lappert'

_publ_section_title
;
 Oxidation in Nonclassical Organolanthanide Chemistry: Synthesis,
 Characterization, and X-ray Crystal Structures of Cerium(III) and -(IV)
 Amides
;
_journal_name_full 'Inorganic Chemistry'
_journal_page_first 1031
_journal_page_last 1038
_journal_paper_doi 10.1021/ic035100v
_journal_volume 43
_journal_year 2004
_chemical_compound_source 'synthesis as described'
_chemical_formula_moiety 'C32 H88 Ce2 Cl2 N4 O2 Si8'
_chemical_formula_structural 'C32 H88 Ce2 Cl2 N4 O2 Si8'
_chemical_formula_sum 'C32 H88 Ce2 Cl2 N4 O2 Si8'
_chemical_formula_weight 1136.92
_chemical_name_common '[{CeCl(thf)(N(SiMe3)2)2}2]'
_chemical_name_systematic
;
 ?
;
_space_group_IT_number 14
_symmetry_cell_setting monoclinic
_symmetry_Int_Tables_number 14
_symmetry_space_group_name_Hall '-P 2yn'
_symmetry_space_group_name_H-M 'P 1 21/n 1'
_atom_sites_solution_hydrogens geom
_atom_sites_solution_primary direct
_atom_sites_solution_secondary difmap
_audit_conform_dict_location ftp://ftp.iucr.org/cifdics/cif_core_2.1beta5.dic
_audit_conform_dict_name cif_core.dic
_audit_conform_dict_version 2.1beta5
_audit_creation_date 2000-05-16T08:28:07-00:00
_audit_creation_method 'WinGX routine CIF_UPDATE'
_cell_angle_alpha 90
_cell_angle_beta 113.789(12)
_cell_angle_gamma 90
_cell_formula_units_Z 2
_cell_length_a 14.506(3)
_cell_length_b 13.065(3)
_cell_length_c 16.779(3)
_cell_measurement_reflns_used 473206
_cell_measurement_temperature 173(2)
_cell_measurement_theta_max 25.028
_cell_measurement_theta_min 3.705
_cell_measurement_wavelength 0.71073
_cell_volume 2909.8(11)
_computing_cell_refinement 'HKL Scalepack (Otwinowski & Minor 1997)'
_computing_data_reduction 'HKL Denzo and Scalepack (Otwinowski & Minor 1997)'
_computing_molecular_graphics 'Ortep-3 for Windows (Farrugia, 1997)'
_computing_publication_material 'WinGX publication routines (Farrugia, 1999)'
_computing_structure_refinement 'SHELXL-97 (Sheldrick, 1997)'
_computing_structure_solution 'SHELXS-97 (Sheldrick, 1997)'
_diffrn_ambient_temperature 173(2)
_diffrn_measured_fraction_theta_full 0.944
_diffrn_measured_fraction_theta_max 0.944
_diffrn_measurement_device KappaCCD
_diffrn_measurement_method CCD
_diffrn_radiation_monochromator graphite
_diffrn_radiation_probe x-ray
_diffrn_radiation_type MoK\a
_diffrn_radiation_wavelength 0.71073
_diffrn_reflns_av_R_equivalents 0.0898
_diffrn_reflns_av_sigmaI/netI 0.071
_diffrn_reflns_limit_h_max 16
_diffrn_reflns_limit_h_min -16
_diffrn_reflns_limit_k_max 14
_diffrn_reflns_limit_k_min -15
_diffrn_reflns_limit_l_max 19
_diffrn_reflns_limit_l_min -19
_diffrn_reflns_number 15242
_diffrn_reflns_theta_full 25.04
_diffrn_reflns_theta_max 25.04
_diffrn_reflns_theta_min 3.89
_exptl_absorpt_coefficient_mu 1.828
_exptl_absorpt_correction_T_max 0.760
_exptl_absorpt_correction_T_min 0.489
_exptl_absorpt_correction_type multi-scan
_exptl_absorpt_process_details
;
        [c.f. r.h. blessing, acta cryst. (1995), a51, 33-38]
;
_exptl_crystal_colour colourless
_exptl_crystal_density_diffrn 1.298
_exptl_crystal_density_method 'not measured'
_exptl_crystal_description prism
_exptl_crystal_F_000 1172
_exptl_crystal_size_max 0.3
_exptl_crystal_size_mid 0.3
_exptl_crystal_size_min 0.2
_refine_diff_density_max 1.215
_refine_diff_density_min -1.021
_refine_diff_density_rms 0.099
_refine_ls_extinction_method none
_refine_ls_goodness_of_fit_ref 0.824
_refine_ls_hydrogen_treatment riding
_refine_ls_matrix_type full
_refine_ls_number_parameters 226
_refine_ls_number_reflns 4858
_refine_ls_number_restraints 0
_refine_ls_restrained_S_all 0.824
_refine_ls_R_factor_all 0.0876
_refine_ls_R_factor_gt 0.0543
_refine_ls_shift/su_max 0.001
_refine_ls_shift/su_mean 0
_refine_ls_structure_factor_coef Fsqd
_refine_ls_weighting_details 'calc w=1/[\s^2^(Fo^2^)+(0.2000P)^2^+0.0000P] where P=(Fo^2^+2Fc^2^)/3'
_refine_ls_weighting_scheme calc
_refine_ls_wR_factor_gt 0.1732
_refine_ls_wR_factor_ref 0.2199
_reflns_number_gt 3376
_reflns_number_total 4858
_reflns_threshold_expression >2sigma(I)
_cod_data_source_file ic035100vsi20030917_111540_2.cif
_cod_data_source_block may1900
_cod_original_cell_volume 2909.8(10)
_cod_database_code 4310562

loop_
_symmetry_equiv_pos_as_xyz
'x, y, z'
'-x+1/2, y+1/2, -z+1/2'
'-x, -y, -z'
'x-1/2, -y-1/2, z-1/2'

loop_
_atom_site_label
_atom_site_type_symbol
_atom_site_fract_x
_atom_site_fract_y
_atom_site_fract_z
_atom_site_U_iso_or_equiv
_atom_site_adp_type
_atom_site_occupancy
_atom_site_symmetry_multiplicity
_atom_site_calc_flag
_atom_site_refinement_flags
_atom_site_disorder_assembly
_atom_site_disorder_group
Ce Ce 0.95428(3) 0.97961(4) 0.11462(3) 0.0623(3) Uani 1 1 d . . .
Cl Cl 1.06095(17) 1.11005(17) 0.04566(13) 0.0744(6) Uani 1 1 d . . .
Si1 Si 1.0385(2) 0.9426(2) 0.33955(16) 0.0761(6) Uani 1 1 d . . .
Si2 Si 1.2000(2) 0.9359(2) 0.26949(17) 0.0807(7) Uani 1 1 d . . .
Si3 Si 0.8694(2) 1.22199(19) 0.13242(18) 0.0784(7) Uani 1 1 d . . .
Si4 Si 0.70497(19) 1.0688(2) 0.04019(17) 0.0780(7) Uani 1 1 d . . .
N1 N 1.0765(5) 0.9499(5) 0.2552(4) 0.0713(17) Uani 1 1 d . . .
N2 N 0.8300(5) 1.1008(5) 0.0947(4) 0.0703(17) Uani 1 1 d . . .
C1 C 0.9008(9) 0.9820(9) 0.3013(8) 0.101(3) Uani 1 1 d . . .
H1A H 0.8593 0.9392 0.2518 0.152 Uiso 1 1 calc R . .
H1B H 0.8934 1.054 0.2833 0.152 Uiso 1 1 calc R . .
H1C H 0.8789 0.9732 0.349 0.152 Uiso 1 1 calc R . .
C2 C 1.1122(10) 1.0275(9) 0.4330(7) 0.106(4) Uani 1 1 d . . .
H2A H 1.1115 1.0976 0.4118 0.158 Uiso 1 1 calc R . .
H2B H 1.1818 1.003 0.4604 0.158 Uiso 1 1 calc R . .
H2C H 1.0819 1.0267 0.4756 0.158 Uiso 1 1 calc R . .
C3 C 1.0424(8) 0.8111(10) 0.3827(6) 0.106(4) Uani 1 1 d . . .
H3A H 1.0049 0.7646 0.3347 0.159 Uiso 1 1 calc R . .
H3B H 1.0117 0.811 0.4252 0.159 Uiso 1 1 calc R . .
H3C H 1.1125 0.7882 0.411 0.159 Uiso 1 1 calc R . .
C4 C 1.2756(9) 0.8527(11) 0.3630(7) 0.132(5) Uani 1 1 d . . .
H4A H 1.2747 0.8811 0.4168 0.198 Uiso 1 1 calc R . .
H4B H 1.3452 0.8494 0.368 0.198 Uiso 1 1 calc R . .
H4C H 1.2466 0.7837 0.3536 0.198 Uiso 1 1 calc R . .
C5 C 1.2054(9) 0.8748(8) 0.1702(7) 0.099(3) Uani 1 1 d . . .
H5A H 1.1655 0.9154 0.1186 0.149 Uiso 1 1 calc R . .
H5B H 1.1778 0.8053 0.1636 0.149 Uiso 1 1 calc R . .
H5C H 1.2755 0.8719 0.1765 0.149 Uiso 1 1 calc R . .
C6 C 1.2666(8) 1.0626(11) 0.2848(8) 0.120(4) Uani 1 1 d . . .
H6A H 1.2286 1.108 0.2361 0.18 Uiso 1 1 calc R . .
H6B H 1.3344 1.0521 0.2869 0.18 Uiso 1 1 calc R . .
H6C H 1.2714 1.0939 0.3395 0.18 Uiso 1 1 calc R . .
C7 C 1.0035(7) 1.2210(9) 0.2179(6) 0.093(3) Uani 1 1 d . . .
H7A H 1.0081 1.1752 0.2656 0.14 Uiso 1 1 calc R . .
H7B H 1.0229 1.2904 0.2406 0.14 Uiso 1 1 calc R . .
H7C H 1.049 1.1968 0.1917 0.14 Uiso 1 1 calc R . .
C8 C 0.7932(10) 1.2788(10) 0.1884(9) 0.121(4) Uani 1 1 d . . .
H8A H 0.7945 1.2329 0.2351 0.181 Uiso 1 1 calc R . .
H8B H 0.7235 1.288 0.1463 0.181 Uiso 1 1 calc R . .
H8C H 0.8217 1.3453 0.2133 0.181 Uiso 1 1 calc R . .
C9 C 0.8679(9) 1.3090(8) 0.0443(7) 0.107(3) Uani 1 1 d . . .
H9A H 0.9071 1.2785 0.0145 0.16 Uiso 1 1 calc R . .
H9B H 0.8976 1.375 0.0694 0.16 Uiso 1 1 calc R . .
H9C H 0.7982 1.3194 0.0024 0.16 Uiso 1 1 calc R . .
C10 C 0.6253(8) 1.1709(9) -0.0344(6) 0.097(3) Uani 1 1 d . . .
H10A H 0.6544 1.1906 -0.0757 0.146 Uiso 1 1 calc R . .
H10B H 0.6231 1.2308 0 0.146 Uiso 1 1 calc R . .
H10C H 0.5569 1.1448 -0.0664 0.146 Uiso 1 1 calc R . .
C11 C 0.6938(8) 0.9530(9) -0.0298(8) 0.106(3) Uani 1 1 d . . .
H11A H 0.7255 0.9673 -0.0703 0.159 Uiso 1 1 calc R . .
H11B H 0.6225 0.9366 -0.0628 0.159 Uiso 1 1 calc R . .
H11C H 0.7277 0.8948 0.0073 0.159 Uiso 1 1 calc R . .
C12 C 0.6438(10) 1.0362(10) 0.1170(9) 0.115(4) Uani 1 1 d . . .
H12A H 0.6825 0.9821 0.157 0.172 Uiso 1 1 calc R . .
H12B H 0.5748 1.0122 0.0835 0.172 Uiso 1 1 calc R . .
H12C H 0.6422 1.0972 0.1504 0.172 Uiso 1 1 calc R . .
C13 C 0.9693(10) 0.7162(11) 0.1320(9) 0.123(4) Uani 1 1 d . . .
H13A H 1.0354 0.7307 0.1799 0.147 Uiso 1 1 calc R . .
H13B H 0.9785 0.7108 0.0768 0.147 Uiso 1 1 calc R . .
C14 C 0.9261(17) 0.6205(10) 0.1493(13) 0.166(7) Uani 1 1 d . . .
H14A H 0.9255 0.5669 0.1074 0.2 Uiso 1 1 calc R . .
H14B H 0.9674 0.5958 0.2089 0.2 Uiso 1 1 calc R . .
C15 C 0.8258(14) 0.6412(13) 0.1403(10) 0.152(6) Uani 1 1 d . . .
H15A H 0.7764 0.6045 0.0893 0.183 Uiso 1 1 calc R . .
H15B H 0.8166 0.6192 0.1931 0.183 Uiso 1 1 calc R . .
C16 C 0.8129(11) 0.7465(12) 0.1290(11) 0.164(8) Uani 1 1 d . . .
H16A H 0.799 0.7755 0.1775 0.196 Uiso 1 1 calc R . .
H16B H 0.7537 0.7604 0.0741 0.196 Uiso 1 1 calc R . .
O O 0.8984(5) 0.7955(4) 0.1261(4) 0.0828(17) Uani 1 1 d . . .

loop_
_atom_site_aniso_label
_atom_site_aniso_U_11
_atom_site_aniso_U_22
_atom_site_aniso_U_33
_atom_site_aniso_U_23
_atom_site_aniso_U_13
_atom_site_aniso_U_12
Ce 0.0593(4) 0.0638(4) 0.0655(4) 0.00130(18) 0.0270(3) 0.00450(19)
Cl 0.0795(14) 0.0726(13) 0.0780(13) -0.0075(9) 0.0390(11) -0.0110(10)
Si1 0.0723(16) 0.0791(15) 0.0744(15) 0.0063(12) 0.0270(12) -0.0025(13)
Si2 0.0653(15) 0.0913(18) 0.0812(15) 0.0034(13) 0.0253(12) 0.0091(13)
Si3 0.0768(17) 0.0701(15) 0.0970(17) -0.0041(12) 0.0442(14) 0.0067(12)
Si4 0.0611(14) 0.0858(17) 0.0885(16) 0.0059(13) 0.0317(12) 0.0049(12)
N1 0.074(5) 0.059(4) 0.084(4) 0.003(3) 0.036(4) 0.006(3)
N2 0.058(4) 0.076(4) 0.083(4) 0.000(3) 0.034(3) 0.006(3)
C1 0.083(7) 0.124(9) 0.109(8) 0.021(6) 0.051(6) 0.005(6)
C2 0.113(9) 0.126(10) 0.084(7) -0.024(6) 0.047(7) -0.033(7)
C3 0.111(9) 0.109(9) 0.093(7) 0.026(5) 0.037(7) 0.003(6)
C4 0.102(9) 0.196(14) 0.095(7) 0.038(8) 0.038(7) 0.065(9)
C5 0.112(8) 0.083(7) 0.123(8) 0.004(6) 0.068(7) 0.023(6)
C6 0.068(7) 0.141(10) 0.133(10) -0.003(8) 0.021(7) -0.033(7)
C7 0.086(7) 0.097(7) 0.091(6) -0.010(5) 0.030(5) -0.004(6)
C8 0.110(10) 0.117(10) 0.151(10) -0.037(8) 0.069(8) 0.016(7)
C9 0.111(9) 0.072(6) 0.123(8) 0.006(6) 0.032(7) -0.004(6)
C10 0.077(7) 0.117(8) 0.090(6) 0.017(6) 0.025(5) 0.009(6)
C11 0.072(7) 0.106(8) 0.133(9) -0.011(7) 0.034(6) -0.011(6)
C12 0.086(8) 0.148(12) 0.122(9) 0.025(7) 0.055(7) 0.000(7)
C13 0.130(11) 0.097(9) 0.170(11) 0.007(8) 0.090(9) 0.004(7)
C14 0.22(2) 0.072(8) 0.232(18) 0.023(10) 0.113(16) -0.009(10)
C15 0.168(16) 0.151(15) 0.150(12) -0.020(10) 0.079(12) -0.072(12)
C16 0.102(10) 0.135(14) 0.27(2) 0.068(14) 0.086(12) -0.012(9)
O 0.083(4) 0.067(4) 0.099(4) 0.002(3) 0.038(3) -0.002(3)

loop_
_atom_type_symbol
_atom_type_description
_atom_type_scat_dispersion_real
_atom_type_scat_dispersion_imag
_atom_type_scat_source
C C 0.0033 0.0016 'International Tables Vol C Tables 4.2.6.8 and 6.1.1.4'
H H 0 0 'International Tables Vol C Tables 4.2.6.8 and 6.1.1.4'
Ce Ce -0.2486 2.6331 'International Tables Vol C Tables 4.2.6.8 and 6.1.1.4'
Cl Cl 0.1484 0.1585 'International Tables Vol C Tables 4.2.6.8 and 6.1.1.4'
N N 0.0061 0.0033 'International Tables Vol C Tables 4.2.6.8 and 6.1.1.4'
Si Si 0.0817 0.0704 'International Tables Vol C Tables 4.2.6.8 and 6.1.1.4'
O O 0.0106 0.006 'International Tables Vol C Tables 4.2.6.8 and 6.1.1.4'

loop_
_geom_angle_atom_site_label_1
_geom_angle_atom_site_label_2
_geom_angle_atom_site_label_3
_geom_angle
_geom_angle_site_symmetry_1
_geom_angle_site_symmetry_3
_geom_angle_publ_flag
N2 Ce N1 119.1(2) . . ?
N2 Ce O 113.5(2) . . ?
N1 Ce O 84.4(2) . . ?
N2 Ce Cl 92.93(18) . . ?
N1 Ce Cl 101.20(18) . . ?
O Ce Cl 146.23(15) . . ?
N2 Ce Cl 112.55(17) . 3_775 ?
N1 Ce Cl 128.27(18) . 3_775 ?
O Ce Cl 77.28(15) . 3_775 ?
Cl Ce Cl 73.20(7) . 3_775 ?
Ce Cl Ce 106.80(7) . 3_775 ?
N1 Si1 C3 113.8(4) . . ?
N1 Si1 C2 113.2(5) . . ?
C3 Si1 C2 107.8(5) . . ?
N1 Si1 C1 110.4(4) . . ?
C3 Si1 C1 104.2(5) . . ?
C2 Si1 C1 106.9(6) . . ?
N1 Si2 C4 114.0(5) . . ?
N1 Si2 C5 109.6(4) . . ?
C4 Si2 C5 106.2(5) . . ?
N1 Si2 C6 111.9(5) . . ?
C4 Si2 C6 107.7(7) . . ?
C5 Si2 C6 107.0(6) . . ?
N2 Si3 C9 112.1(4) . . ?
N2 Si3 C8 112.0(5) . . ?
C9 Si3 C8 109.7(6) . . ?
N2 Si3 C7 111.1(4) . . ?
C9 Si3 C7 106.6(5) . . ?
C8 Si3 C7 104.9(5) . . ?
N2 Si3 Ce 36.8(2) . . ?
N2 Si4 C10 114.5(4) . . ?
N2 Si4 C11 109.5(4) . . ?
C10 Si4 C11 106.3(5) . . ?
N2 Si4 C12 112.2(5) . . ?
C10 Si4 C12 106.5(5) . . ?
C11 Si4 C12 107.4(6) . . ?
Si1 N1 Si2 122.9(4) . . ?
Si1 N1 Ce 118.4(4) . . ?
Si2 N1 Ce 118.8(4) . . ?
Si3 N2 Si4 122.9(4) . . ?
Si3 N2 Ce 116.9(3) . . ?
Si4 N2 Ce 120.1(4) . . ?
O C13 C14 106.0(12) . . ?
C15 C14 C13 108.3(14) . . ?
C16 C15 C14 106.0(12) . . ?
C15 C16 O 112.4(13) . . ?
C16 O C13 106.5(9) . . ?
C16 O Ce 137.2(8) . . ?
C13 O Ce 116.3(6) . . ?

loop_
_geom_bond_atom_site_label_1
_geom_bond_atom_site_label_2
_geom_bond_distance
_geom_bond_site_symmetry_2
_geom_bond_publ_flag
Ce N2 2.320(7) . ?
Ce N1 2.342(7) . ?
Ce O 2.570(6) . ?
Ce Cl 2.843(2) . ?
Ce Cl 2.859(2) 3_775 ?
Si1 N1 1.716(7) . ?
Si1 C3 1.856(12) . ?
Si1 C2 1.865(10) . ?
Si1 C1 1.905(12) . ?
Si2 N1 1.719(8) . ?
Si2 C4 1.859(11) . ?
Si2 C5 1.877(10) . ?
Si2 C6 1.882(12) . ?
Si3 N2 1.715(7) . ?
Si3 C9 1.859(11) . ?
Si3 C8 1.870(11) . ?
Si3 C7 1.895(10) . ?
Si4 N2 1.721(7) . ?
Si4 C10 1.875(10) . ?
Si4 C11 1.881(12) . ?
Si4 C12 1.885(12) . ?
C13 O 1.435(14) . ?
C13 C14 1.478(18) . ?
C14 C15 1.43(2) . ?
C15 C16 1.391(19) . ?
C16 O 1.414(13) . ?
